data_9011532
loop_
_publ_author_name
'Fleck, M.'
'Kolitsch, U.'

_publ_section_title
;
 Natural and synthetic compounds with krohnkite-type chains. An update
;
_journal_name_full 'Zeitschrift fur Kristallographie'
_journal_page_first 553
_journal_page_last 567
_journal_paper_doi 10.1524/zkri.218.8.553.20689
_journal_volume 218
_journal_year 2003
_chemical_formula_structural K2Zn(Cr2O7)2*2H2O
_chemical_formula_sum 'Cr4 H4 K2 O16 Zn'
_space_group_IT_number 2
_symmetry_space_group_name_Hall '-P 1'
_symmetry_space_group_name_H-M 'P -1'
_cell_angle_alpha 88.97
_cell_angle_beta 80.90
_cell_angle_gamma 64.57
_cell_formula_units_Z 1
_cell_length_a 6.794
_cell_length_b 7.735
_cell_length_c 7.834
_cell_volume 366.545
_database_code_amcsd 0011104
_exptl_crystal_density_diffrn 2.771
_cod_original_formula_sum 'K2 Zn Cr4 O16 H4'
_cod_database_code 9011532
_amcsd_formula_title K2Zn(Cr2O7)2*2H2O

loop_
_space_group_symop_operation_xyz
x,y,z
-x,-y,-z

loop_
_atom_site_aniso_label
_atom_site_aniso_U_11
_atom_site_aniso_U_22
_atom_site_aniso_U_33
_atom_site_aniso_U_12
_atom_site_aniso_U_13
_atom_site_aniso_U_23
K 0.03430 0.03880 0.03040 -0.01890 -0.00880 0.00870
Zn 0.02100 0.01450 0.02030 -0.00590 -0.00128 -0.00032
Cr1 0.02020 0.01470 0.02440 -0.00590 -0.00260 -0.00087
Cr2 0.01980 0.02050 0.02010 -0.00660 -0.00329 0.00122
O1 0.03470 0.04160 0.03490 -0.01560 -0.01240 -0.00030
O2 0.03610 0.02000 0.05980 -0.00960 0.00730 -0.01410
O3 0.04560 0.03070 0.02880 -0.01740 -0.00480 0.00800
O4 0.02460 0.01990 0.03720 -0.00900 0.00130 -0.00220
O5 0.03020 0.03460 0.04160 -0.01170 0.00690 0.00420
O6 0.03630 0.03550 0.03530 -0.00650 -0.01540 -0.00730
O7 0.03000 0.02940 0.02430 -0.01200 -0.00800 0.00550
Ow 0.02900 0.02950 0.02300 -0.01570 -0.00280 0.00240

loop_
_atom_site_label
_atom_site_fract_x
_atom_site_fract_y
_atom_site_fract_z
_atom_site_U_iso_or_equiv
_atom_site_type_symbol
_atom_site_attached_hydrogens
K 0.29183 0.26678 0.82451 0.03310 K 0
Zn 0.00000 0.00000 0.50000 0.01949 Zn 0
Cr1 0.72472 0.50340 0.66692 0.02046 Cr 0
Cr2 0.26030 0.79417 0.84482 0.02087 Cr 0
O1 0.84640 0.53870 0.81310 0.03660 O 0
O2 0.15460 0.71530 0.41140 0.04110 O 0
O3 0.71310 0.65440 0.51900 0.03490 O 0
O4 0.44730 0.55590 0.76410 0.02820 O 0
O5 0.03940 0.78230 0.93820 0.03790 O 0
O6 0.37070 0.86710 0.97620 0.03770 O 0
O7 0.20810 0.94040 0.68600 0.02790 O 0
Ow 0.24670 0.03930 0.33310 0.02630 O 0
H1 0.25800 0.13400 0.38200 0.04500 H 0
H2 0.16900 0.09000 0.25600 0.07600 H 0

loop_
_cod_changelog_entry_id
_cod_changelog_entry_author
_cod_changelog_entry_date
_cod_changelog_entry_text
1
;cod-tools version 3.8.0
Id: cif_guess_AMCSD_atom_types 9581 2023-05-17 12:35:41Z saulius
;
2023-05-18T08:44:04+03:00
;Derived atom types and hydrogen counts
from atom names that follow the AMCSD naming convention
(Wat == water, O-H == hydroxyl).
;

loop_
_cod_related_entry_id
_cod_related_entry_database
_cod_related_entry_code
1 AMCSD 0011104
